data_1504594
loop_
_publ_author_name
'Lohier, Jean-Fran\,cois'
'Foucoin, Florian'
'Jaffr\`es, Paul-Alain'
'Garcia, Jos\'e I'
'Sopkov\'a-de Oliveira Santos, Jana'
'Perrio, St\'ephane'
'Metzner, Patrick'

_publ_section_title
;
 An efficient and straightforward access to sulfur substituted
 [2.2]paracyclophanes: application to stereoselective sulfenate salt
 alkylation.
;
_journal_issue 6
_journal_name_full 'Organic letters'
_journal_page_first 1271
_journal_page_last 1274
_journal_paper_doi 10.1021/ol800161m
_journal_volume 10
_journal_year 2008
_chemical_absolute_configuration ad
_chemical_formula_moiety 'C17 H18 O S'
_chemical_formula_sum 'C17 H18 O S'
_chemical_formula_weight 270.37
_chemical_melting_point 426(2)
_chemical_name_systematic
;
 (Sp,Ss)*-4-methylsulfinyl-[2.2]-paracyclophane
;
_space_group_IT_number 14
_symmetry_cell_setting monoclinic
_symmetry_space_group_name_Hall '-P 2ybc'
_symmetry_space_group_name_H-M 'P 1 21/c 1'
_atom_sites_solution_hydrogens geom
_atom_sites_solution_primary direct
_atom_sites_solution_secondary difmap
_audit_creation_method SHELXL-97
_cell_angle_alpha 90.00
_cell_angle_beta 93.048(4)
_cell_angle_gamma 90.00
_cell_formula_units_Z 4
_cell_length_a 13.8811(9)
_cell_length_b 9.2532(6)
_cell_length_c 10.6560(7)
_cell_measurement_reflns_used 8425
_cell_measurement_temperature 150(2)
_cell_measurement_theta_max 36.47
_cell_measurement_theta_min 3.22
_cell_volume 1366.77(15)
_computing_cell_refinement 'APEX2 software'
_computing_data_collection 'APEX2 software'
_computing_data_reduction 'APEX2 software'
_computing_molecular_graphics 'Mercury (Macrae <i>et al.</i>, 2007)'
_computing_publication_material 'SHELXTL-97 (Sheldrick, 1997)'
_computing_structure_refinement 'SHELXL-97 (Sheldrick, 1997)'
_computing_structure_solution 'SHELXS-97 (Sheldrick, 1997)'
_diffrn_ambient_temperature 150(2)
_diffrn_measured_fraction_theta_full 0.995
_diffrn_measured_fraction_theta_max 0.995
_diffrn_measurement_device_type 'Bruker Nonius ApexII KappaCCD'
_diffrn_measurement_method 'phi and omega scans'
_diffrn_radiation_monochromator graphite
_diffrn_radiation_source 'sealed tube'
_diffrn_radiation_type MoK\a
_diffrn_radiation_wavelength 0.71073
_diffrn_reflns_av_R_equivalents 0.0277
_diffrn_reflns_av_sigmaI/netI 0.0177
_diffrn_reflns_limit_h_max 23
_diffrn_reflns_limit_h_min -23
_diffrn_reflns_limit_k_max 15
_diffrn_reflns_limit_k_min -15
_diffrn_reflns_limit_l_max 17
_diffrn_reflns_limit_l_min -17
_diffrn_reflns_number 44550
_diffrn_reflns_theta_full 36.60
_diffrn_reflns_theta_max 36.60
_diffrn_reflns_theta_min 1.47
_diffrn_standards_decay_% 0
_exptl_absorpt_coefficient_mu 0.226
_exptl_absorpt_correction_type none
_exptl_crystal_colour 'translucent colourless'
_exptl_crystal_density_diffrn 1.314
_exptl_crystal_density_method 'not measured'
_exptl_crystal_description prism
_exptl_crystal_F_000 576
_exptl_crystal_size_max 0.589
_exptl_crystal_size_mid 0.344
_exptl_crystal_size_min 0.231
_refine_diff_density_max 0.574
_refine_diff_density_min -0.313
_refine_diff_density_rms 0.086
_refine_ls_extinction_method none
_refine_ls_goodness_of_fit_ref 1.108
_refine_ls_hydrogen_treatment constr
_refine_ls_matrix_type full
_refine_ls_number_parameters 173
_refine_ls_number_reflns 6725
_refine_ls_number_restraints 0
_refine_ls_restrained_S_all 1.108
_refine_ls_R_factor_all 0.0486
_refine_ls_R_factor_gt 0.0357
_refine_ls_shift/su_max 0.002
_refine_ls_shift/su_mean 0.000
_refine_ls_structure_factor_coef Fsqd
_refine_ls_weighting_details 'calc w=1/[\s^2^(Fo^2^)+(0.0655P)^2^+0.2485P] where P=(Fo^2^+2Fc^2^)/3'
_refine_ls_weighting_scheme calc
_refine_ls_wR_factor_gt 0.1033
_refine_ls_wR_factor_ref 0.1186
_reflns_number_gt 5531
_reflns_number_total 6725
_reflns_threshold_expression >2sigma(I)
_cod_data_source_file ol800161m-file002.cif
_cod_data_source_block 9b
_cod_depositor_comments
;
The following automatic conversions were performed:

'_symmetry_cell_setting' value 'Monoclinic' changed to 'monoclinic'
according to /home/saulius/struct/CIF-dictionaries/cif_core.dic
dictionary named 'cif_core.dic' version 2.4.1 from
2010-06-29.

'_exptl_absorpt_correction_type' value 'None' changed to
'none' according to
/home/saulius/struct/CIF-dictionaries/cif_core.dic dictionary named
'cif_core.dic' version 2.4.1 from 2010-06-29.

Automatic conversion script
Id: cif_fix_values 1715 2011-07-08 13:25:40Z adriana 
;
_cod_original_sg_symbol_H-M 'P2(1)/c   '
_cod_database_code 1504594

loop_
_symmetry_equiv_pos_as_xyz
'x, y, z'
'-x, y+1/2, -z+1/2'
'-x, -y, -z'
'x, -y-1/2, z-1/2'

loop_
_atom_site_label
_atom_site_type_symbol
_atom_site_fract_x
_atom_site_fract_y
_atom_site_fract_z
_atom_site_U_iso_or_equiv
_atom_site_adp_type
_atom_site_occupancy
_atom_site_symmetry_multiplicity
_atom_site_calc_flag
_atom_site_refinement_flags
C1 C 0.82143(7) 0.01332(11) -0.03137(9) 0.02642(17) Uani 1 1 d .
H1A H 0.8699 0.0871 -0.0426 0.032 Uiso 1 1 calc R
H1B H 0.7994 -0.0209 -0.1140 0.032 Uiso 1 1 calc R
C2 C 0.86956(7) -0.11718(11) 0.04551(8) 0.02382(15) Uani 1 1 d .
H2A H 0.8599 -0.2055 -0.0025 0.029 Uiso 1 1 calc R
H2B H 0.9385 -0.1005 0.0566 0.029 Uiso 1 1 calc R
C3 C 0.82840(6) -0.13638(9) 0.17309(8) 0.01889(13) Uani 1 1 d .
C4 C 0.84935(5) -0.04163(8) 0.27354(7) 0.01678(12) Uani 1 1 d .
C5 C 0.78438(6) -0.01620(9) 0.36563(7) 0.01956(13) Uani 1 1 d .
H5 H 0.7997 0.0493 0.4298 0.023 Uiso 1 1 calc R
C6 C 0.69614(6) -0.08875(10) 0.36205(8) 0.02242(15) Uani 1 1 d .
C7 C 0.68567(7) -0.20641(10) 0.28069(9) 0.02539(16) Uani 1 1 d .
H7 H 0.6344 -0.2700 0.2885 0.030 Uiso 1 1 calc R
C8 C 0.75088(7) -0.22999(9) 0.18800(9) 0.02371(15) Uani 1 1 d .
H8 H 0.7427 -0.3094 0.1351 0.028 Uiso 1 1 calc R
C9 C 0.61063(7) -0.02254(13) 0.42260(9) 0.0307(2) Uani 1 1 d .
H9A H 0.6299 0.0051 0.5081 0.037 Uiso 1 1 calc R
H9B H 0.5602 -0.0947 0.4265 0.037 Uiso 1 1 calc R
C10 C 0.56868(8) 0.11436(16) 0.35011(11) 0.0381(3) Uani 1 1 d .
H10A H 0.4991 0.1055 0.3398 0.046 Uiso 1 1 calc R
H10B H 0.5831 0.2000 0.4002 0.046 Uiso 1 1 calc R
C11 C 0.60948(7) 0.13287(12) 0.22244(9) 0.02683(17) Uani 1 1 d .
C12 C 0.58551(6) 0.03533(12) 0.12576(9) 0.02691(17) Uani 1 1 d .
H12 H 0.5266 -0.0125 0.1244 0.032 Uiso 1 1 calc R
C13 C 0.64871(6) 0.00892(11) 0.03143(8) 0.02448(16) Uani 1 1 d .
H13 H 0.6318 -0.0567 -0.0321 0.029 Uiso 1 1 calc R
C14 C 0.73740(6) 0.08020(9) 0.03144(8) 0.02071(14) Uani 1 1 d .
C15 C 0.75009(6) 0.19939(9) 0.11080(8) 0.02302(15) Uani 1 1 d .
H15 H 0.8012 0.2624 0.1001 0.028 Uiso 1 1 calc R
C16 C 0.68729(7) 0.22509(11) 0.20560(9) 0.02663(17) Uani 1 1 d .
H16 H 0.6972 0.3044 0.2583 0.032 Uiso 1 1 calc R
S1 S 0.950179(14) 0.07917(2) 0.270643(18) 0.01778(6) Uani 1 1 d .
O1 O 0.93951(5) 0.18455(7) 0.37583(7) 0.02410(13) Uani 1 1 d .
C17 C 1.04290(6) -0.04387(10) 0.32367(9) 0.02218(15) Uani 1 1 d .
H17A H 1.1031 0.0069 0.3344 0.033 Uiso 1 1 calc R
H17B H 1.0486 -0.1193 0.2627 0.033 Uiso 1 1 calc R
H17C H 1.0268 -0.0853 0.4024 0.033 Uiso 1 1 calc R

loop_
_atom_site_aniso_label
_atom_site_aniso_U_11
_atom_site_aniso_U_22
_atom_site_aniso_U_33
_atom_site_aniso_U_23
_atom_site_aniso_U_13
_atom_site_aniso_U_12
C1 0.0289(4) 0.0321(4) 0.0186(3) 0.0032(3) 0.0050(3) 0.0006(3)
C2 0.0259(4) 0.0272(4) 0.0184(3) -0.0043(3) 0.0017(3) 0.0027(3)
C3 0.0212(3) 0.0173(3) 0.0179(3) -0.0010(2) -0.0019(2) 0.0011(2)
C4 0.0185(3) 0.0163(3) 0.0153(3) 0.0014(2) -0.0010(2) 0.0002(2)
C5 0.0207(3) 0.0233(3) 0.0145(3) 0.0020(2) 0.0000(2) 0.0000(2)
C6 0.0203(3) 0.0290(4) 0.0179(3) 0.0067(3) 0.0005(2) -0.0015(3)
C7 0.0232(3) 0.0256(4) 0.0269(4) 0.0064(3) -0.0032(3) -0.0062(3)
C8 0.0259(4) 0.0189(3) 0.0258(4) 0.0000(3) -0.0045(3) -0.0027(3)
C9 0.0236(4) 0.0461(6) 0.0229(4) 0.0057(4) 0.0066(3) 0.0001(4)
C10 0.0294(4) 0.0561(7) 0.0295(5) 0.0061(5) 0.0082(4) 0.0162(5)
C11 0.0220(3) 0.0352(5) 0.0231(4) 0.0041(3) 0.0000(3) 0.0087(3)
C12 0.0182(3) 0.0358(5) 0.0262(4) 0.0060(3) -0.0041(3) -0.0010(3)
C13 0.0234(3) 0.0293(4) 0.0201(3) 0.0018(3) -0.0056(3) -0.0029(3)
C14 0.0224(3) 0.0236(4) 0.0158(3) 0.0044(2) -0.0021(2) -0.0003(3)
C15 0.0248(3) 0.0204(3) 0.0232(4) 0.0040(3) -0.0039(3) -0.0010(3)
C16 0.0302(4) 0.0246(4) 0.0246(4) -0.0003(3) -0.0037(3) 0.0062(3)
S1 0.02007(9) 0.01560(9) 0.01762(9) 0.00099(6) 0.00049(6) -0.00088(6)
O1 0.0282(3) 0.0171(3) 0.0268(3) -0.0058(2) 0.0009(2) -0.0005(2)
C17 0.0204(3) 0.0222(3) 0.0238(4) -0.0012(3) -0.0003(3) 0.0024(3)

loop_
_atom_type_symbol
_atom_type_description
_atom_type_scat_dispersion_real
_atom_type_scat_dispersion_imag
_atom_type_scat_source
C C 0.0033 0.0016 'International Tables Vol C Tables 4.2.6.8 and 6.1.1.4'
H H 0.0000 0.0000 'International Tables Vol C Tables 4.2.6.8 and 6.1.1.4'
O O 0.0106 0.0060 'International Tables Vol C Tables 4.2.6.8 and 6.1.1.4'
S S 0.1246 0.1234 'International Tables Vol C Tables 4.2.6.8 and 6.1.1.4'

loop_
_geom_angle_atom_site_label_1
_geom_angle_atom_site_label_2
_geom_angle_atom_site_label_3
_geom_angle
C14 C1 C2 113.42(7)
C14 C1 H1A 108.9
C2 C1 H1A 108.9
C14 C1 H1B 108.9
C2 C1 H1B 108.9
H1A C1 H1B 107.7
C3 C2 C1 112.62(7)
C3 C2 H2A 109.1
C1 C2 H2A 109.1
C3 C2 H2B 109.1
C1 C2 H2B 109.1
H2A C2 H2B 107.8
C8 C3 C4 115.50(8)
C8 C3 C2 120.33(7)
C4 C3 C2 122.66(7)
C5 C4 C3 121.99(7)
C5 C4 S1 116.35(6)
C3 C4 S1 120.47(6)
C4 C5 C6 120.10(8)
C4 C5 H5 119.9
C6 C5 H5 119.9
C7 C6 C5 117.05(8)
C7 C6 C9 121.60(8)
C5 C6 C9 120.11(9)
C8 C7 C6 120.88(8)
C8 C7 H7 119.6
C6 C7 H7 119.6
C7 C8 C3 121.16(8)
C7 C8 H8 119.4
C3 C8 H8 119.4
C6 C9 C10 113.22(8)
C6 C9 H9A 108.9
C10 C9 H9A 108.9
C6 C9 H9B 108.9
C10 C9 H9B 108.9
H9A C9 H9B 107.7
C11 C10 C9 112.67(9)
C11 C10 H10A 109.1
C9 C10 H10A 109.1
C11 C10 H10B 109.1
C9 C10 H10B 109.1
H10A C10 H10B 107.8
C16 C11 C12 117.13(9)
C16 C11 C10 120.99(10)
C12 C11 C10 120.33(10)
C13 C12 C11 120.80(9)
C13 C12 H12 119.6
C11 C12 H12 119.6
C12 C13 C14 120.46(9)
C12 C13 H13 119.8
C14 C13 H13 119.8
C15 C14 C13 117.14(9)
C15 C14 C1 121.17(8)
C13 C14 C1 120.58(8)
C16 C15 C14 120.80(8)
C16 C15 H15 119.6
C14 C15 H15 119.6
C15 C16 C11 120.57(9)
C15 C16 H16 119.7
C11 C16 H16 119.7
O1 S1 C17 106.03(4)
O1 S1 C4 106.52(4)
C17 S1 C4 98.46(4)
S1 C17 H17A 109.5
S1 C17 H17B 109.5
H17A C17 H17B 109.5
S1 C17 H17C 109.5
H17A C17 H17C 109.5
H17B C17 H17C 109.5

loop_
_geom_bond_atom_site_label_1
_geom_bond_atom_site_label_2
_geom_bond_distance
C1 C14 1.5081(13)
C1 C2 1.5866(14)
C1 H1A 0.9700
C1 H1B 0.9700
C2 C3 1.5129(12)
C2 H2A 0.9700
C2 H2B 0.9700
C3 C8 1.3970(12)
C3 C4 1.4021(11)
C4 C5 1.3877(11)
C4 S1 1.7928(8)
C5 C6 1.3956(12)
C5 H5 0.9300
C6 C7 1.3945(14)
C6 C9 1.5106(14)
C7 C8 1.3919(14)
C7 H7 0.9300
C8 H8 0.9300
C9 C10 1.5789(17)
C9 H9A 0.9700
C9 H9B 0.9700
C10 C11 1.5109(15)
C10 H10A 0.9700
C10 H10B 0.9700
C11 C16 1.3956(15)
C11 C12 1.3965(15)
C12 C13 1.3906(14)
C12 H12 0.9300
C13 C14 1.3967(12)
C13 H13 0.9300
C14 C15 1.3953(13)
C15 C16 1.3894(14)
C15 H15 0.9300
C16 H16 0.9300
S1 O1 1.4989(7)
S1 C17 1.7874(9)
C17 H17A 0.9600
C17 H17B 0.9600
C17 H17C 0.9600
